data_8103678
loop_
_publ_author_name
'Weitzel, H.'

_publ_section_title
;
 Kristallstrukturverfeinerung von Wolframiten und Columbiten
;
_journal_name_full
;
Zeitschrift fuer Kristallographie, Kristallgeometrie, Kristallphysik, 
Kristallchemie (-144,1977)
;
_journal_page_first 238
_journal_page_last 258
_journal_volume 144
_journal_year 1976
_chemical_formula_sum 'Ni O4 W'
_chemical_name_systematic 'Ni W O4'
_space_group_IT_number 13
_symmetry_space_group_name_Hall '-P 2yc'
_symmetry_space_group_name_H-M 'P 1 2/c 1'
_cell_angle_alpha 90
_cell_angle_beta 90.03
_cell_angle_gamma 90
_cell_formula_units_Z 2
_cell_length_a 4.5992
_cell_length_b 5.6606
_cell_length_c 4.9068
_cell_volume 127.745
_citation_journal_id_ASTM ZEKGAX
_cod_data_source_file Weitzel_ZEKGAX_1976_1696.cif
_cod_data_source_block Ni1O4W1
_cod_original_cell_volume 127.7447
_cod_original_formula_sum 'Ni1 O4 W1'
_cod_database_code 8103678

loop_
_symmetry_equiv_pos_as_xyz
x,y,z
-x,y,-z+1/2
-x,-y,-z
x,-y,z-1/2

loop_
_atom_site_label
_atom_site_type_symbol
_atom_site_fract_x
_atom_site_fract_y
_atom_site_fract_z
_atom_site_occupancy
_atom_site_U_iso_or_equiv
Ni1 Ni+2 0.5 0.6616 0.25 1 0.0
O1 O-2 0.2241 0.1105 0.9204 1 0.0
O2 O-2 0.2644 0.3772 0.3953 1 0.0
W1 W+6 0 0.1786 0.25 1 0.0
